data_1567806
loop_
_publ_author_name
'Nayak, Mithilesh Kumar'
'Sarkar, Pallavi'
'Elvers, Benedict J.'
'Mehta, Sakshi'
'Zhang, Fangyuan'
'Chrysochos, Nicolas'
'Krummenacher, Ivo'
'Vijayakanth, Thangavel'
'Narayanan, Ramakirushnan Suriya'
'Dolai, Ramapada'
'Roy, Biswarup'
'Malik, Vishal'
'Rawat, Hemant'
'Mondal, Abhishake'
'Boomishankar, Ramamoorthy'
'Pati, Swapan K.'
'Braunschweig, Holger'
'Schulzke, Carola'
'Ravat, Prince'
'Jana, Anukul'

_publ_section_title
;
 A bis-NHC--CAAC dimer derived dicationic diradical
;
_journal_issue 42
_journal_name_full 'Chemical Science'
_journal_page_first 12533
_journal_page_last 12539
_journal_paper_doi 10.1039/D2SC03937K
_journal_volume 13
_journal_year 2022
_chemical_formula_moiety 'C32 H56 N6, 4(C F3 O3 S)'
_chemical_formula_sum 'C36 H56 F12 N6 O12 S4'
_chemical_formula_weight 1121.10
_space_group_crystal_system monoclinic
_space_group_IT_number 14
_space_group_name_Hall '-P 2yn'
_space_group_name_H-M_alt 'P 1 21/n 1'
_atom_sites_solution_hydrogens geom
_audit_creation_date 2020-07-23
_audit_creation_method
;
Olex2 1.2
(compiled 2018.05.29 svn.r3508 for OlexSys, GUI svn.r5506)
;
_audit_update_record
;
2020-11-30 deposited with the CCDC.	2022-09-21 downloaded from the CCDC.
;
_cell_angle_alpha 90
_cell_angle_beta 93.044(2)
_cell_angle_gamma 90
_cell_formula_units_Z 2
_cell_length_a 12.7027(3)
_cell_length_b 13.3266(3)
_cell_length_c 14.3241(3)
_cell_measurement_reflns_used 16446
_cell_measurement_temperature 101(2)
_cell_measurement_theta_max 29.1040
_cell_measurement_theta_min 3.2190
_cell_volume 2421.42(9)
_computing_cell_refinement 'CrysAlisPro 1.171.39.29d (Rigaku OD, 2017)'
_computing_data_collection 'CrysAlisPro 1.171.39.29d (Rigaku OD, 2017)'
_computing_data_reduction 'CrysAlisPro 1.171.39.29d (Rigaku OD, 2017)'
_computing_molecular_graphics 'Olex2 (Dolomanov et al., 2009)'
_computing_publication_material 'Olex2 (Dolomanov et al., 2009)'
_computing_structure_refinement 'ShelXL (Sheldrick, 2015)'
_computing_structure_solution 'ShelXT (Sheldrick, 2015)'
_diffrn_ambient_temperature 101.15
_diffrn_measured_fraction_theta_full 0.998
_diffrn_measured_fraction_theta_max 0.998
_diffrn_measurement_device_type 'XtaLAB AFC12 (RINC): Kappa single'
_diffrn_measurement_method '\w scans'
_diffrn_radiation_type MoK\a
_diffrn_radiation_wavelength 0.71073
_diffrn_reflns_av_R_equivalents 0.0288
_diffrn_reflns_av_unetI/netI 0.0189
_diffrn_reflns_Laue_measured_fraction_full 0.998
_diffrn_reflns_Laue_measured_fraction_max 0.998
_diffrn_reflns_limit_h_max 15
_diffrn_reflns_limit_h_min -15
_diffrn_reflns_limit_k_max 16
_diffrn_reflns_limit_k_min -16
_diffrn_reflns_limit_l_max 17
_diffrn_reflns_limit_l_min -17
_diffrn_reflns_number 29135
_diffrn_reflns_point_group_measured_fraction_full 0.998
_diffrn_reflns_point_group_measured_fraction_max 0.998
_diffrn_reflns_theta_full 25.242
_diffrn_reflns_theta_max 26.372
_diffrn_reflns_theta_min 2.848
_exptl_absorpt_coefficient_mu 0.306
_exptl_absorpt_correction_T_max 1.00000
_exptl_absorpt_correction_T_min 0.90845
_exptl_absorpt_correction_type multi-scan
_exptl_absorpt_process_details
;
CrysAlisPro 1.171.39.29d (Rigaku Oxford Diffraction, 2017)
Empirical absorption correction using spherical harmonics,
 implemented in SCALE3 ABSPACK scaling algorithm.
;
_exptl_crystal_colour yellow
_exptl_crystal_colour_primary yellow
_exptl_crystal_density_diffrn 1.538
_exptl_crystal_description block
_exptl_crystal_F_000 1164
_exptl_crystal_size_max 0.32
_exptl_crystal_size_mid 0.23
_exptl_crystal_size_min 0.15
_refine_diff_density_max 0.379
_refine_diff_density_min -0.418
_refine_diff_density_rms 0.055
_refine_ls_extinction_method none
_refine_ls_goodness_of_fit_ref 1.030
_refine_ls_hydrogen_treatment constr
_refine_ls_matrix_type full
_refine_ls_number_parameters 324
_refine_ls_number_reflns 4938
_refine_ls_number_restraints 0
_refine_ls_restrained_S_all 1.030
_refine_ls_R_factor_all 0.0338
_refine_ls_R_factor_gt 0.0309
_refine_ls_shift/su_max 0.001
_refine_ls_shift/su_mean 0.000
_refine_ls_structure_factor_coef Fsqd
_refine_ls_weighting_details 'w=1/[\s^2^(Fo^2^)+(0.0350P)^2^+1.6816P] where P=(Fo^2^+2Fc^2^)/3'
_refine_ls_weighting_scheme calc
_refine_ls_wR_factor_gt 0.0763
_refine_ls_wR_factor_ref 0.0778
_reflns_Friedel_coverage 0.000
_reflns_number_gt 4515
_reflns_number_total 4938
_reflns_threshold_expression 'I > 2\s(I)'
_cod_data_source_file d2sc03937k2.cif
_cod_data_source_block aj1406
_cod_depositor_comments 'Adding full bibliography for 1567803--1567816.cif.'
_cod_database_code 1567806
_shelx_shelxl_version_number 2017/1
_shelx_space_group_comment
;
The symmetry employed for this shelxl refinement is uniquely defined
by the following loop, which should always be used as a source of
symmetry information in preference to the above space-group names.
They are only intended as comments.
;
_shelx_estimated_absorpt_t_max 0.956
_shelx_estimated_absorpt_t_min 0.908
_olex2_refinement_description
;
1. Fixed Uiso
 At 1.2 times of:
  All C(H,H) groups
 At 1.5 times of:
  All C(H,H,H) groups
2.a Secondary CH2 refined with riding coordinates:
 C1(H1A,H1B), C5(H5A,H5B)
2.b Idealised Me refined as rotating group:
 C7(H7A,H7B,H7C), C8(H8A,H8B,H8C), C9(H9A,H9B,H9C), C10(H10A,H10B,H10C),
 C13(H13A,H13B,H13C), C14(H14A,H14B,H14C), C15(H15A,H15B,H15C), C16(H16A,H16B,
 H16C)
;
_olex2_submission_special_instructions 'No special instructions were received'

loop_
_space_group_symop_operation_xyz
'x, y, z'
'-x+1/2, y+1/2, -z+1/2'
'-x, -y, -z'
'x-1/2, -y-1/2, z-1/2'

loop_
_atom_site_label
_atom_site_type_symbol
_atom_site_fract_x
_atom_site_fract_y
_atom_site_fract_z
_atom_site_U_iso_or_equiv
_atom_site_adp_type
_atom_site_occupancy
_atom_site_site_symmetry_order
_atom_site_calc_flag
_atom_site_refinement_flags_posn
_atom_site_refinement_flags_adp
_atom_site_refinement_flags_occupancy
_atom_site_disorder_assembly
_atom_site_disorder_group
N1 N 0.45497(9) 0.39685(9) 0.41782(8) 0.0116(2) Uani 1 1 d . . . . .
N2 N 0.48241(9) 0.22198(9) 0.57324(8) 0.0139(2) Uani 1 1 d . . . . .
N3 N 0.34326(9) 0.30408(9) 0.61116(8) 0.0125(2) Uani 1 1 d . . . . .
C1 C 0.52886(11) 0.45498(10) 0.47988(9) 0.0136(3) Uani 1 1 d . . . . .
H1A H 0.588658 0.478805 0.444219 0.016 Uiso 1 1 calc R . . . .
H1B H 0.557254 0.411688 0.531444 0.016 Uiso 1 1 calc R . . . .
C2 C 0.39733(11) 0.32361(10) 0.44416(9) 0.0126(3) Uani 1 1 d . . . . .
C3 C 0.40683(10) 0.28545(10) 0.54167(9) 0.0117(3) Uani 1 1 d . . . . .
C4 C 0.33185(11) 0.27578(11) 0.36522(9) 0.0152(3) Uani 1 1 d . . . . .
C5 C 0.34791(12) 0.35181(11) 0.28536(9) 0.0164(3) Uani 1 1 d . . . . .
H5A H 0.354941 0.316016 0.225453 0.020 Uiso 1 1 calc R . . . .
H5B H 0.286815 0.397838 0.278407 0.020 Uiso 1 1 calc R . . . .
C6 C 0.44891(11) 0.41107(11) 0.31147(9) 0.0152(3) Uani 1 1 d . . . . .
C7 C 0.37606(13) 0.16981(11) 0.34636(10) 0.0198(3) Uani 1 1 d . . . . .
H7A H 0.450303 0.175160 0.331583 0.030 Uiso 1 1 calc GR . . . .
H7B H 0.335695 0.139305 0.293493 0.030 Uiso 1 1 calc GR . . . .
H7C H 0.370165 0.127917 0.402065 0.030 Uiso 1 1 calc GR . . . .
C8 C 0.21570(12) 0.26439(12) 0.38827(10) 0.0189(3) Uani 1 1 d . . . . .
H8A H 0.210877 0.221877 0.443708 0.028 Uiso 1 1 calc GR . . . .
H8B H 0.176161 0.233385 0.335198 0.028 Uiso 1 1 calc GR . . . .
H8C H 0.185976 0.330638 0.400620 0.028 Uiso 1 1 calc GR . . . .
C9 C 0.54938(12) 0.36502(12) 0.27581(10) 0.0212(3) Uani 1 1 d . . . . .
H9A H 0.610874 0.401580 0.302336 0.032 Uiso 1 1 calc GR . . . .
H9B H 0.547536 0.369515 0.207451 0.032 Uiso 1 1 calc GR . . . .
H9C H 0.554162 0.294441 0.294763 0.032 Uiso 1 1 calc GR . . . .
C10 C 0.44140(12) 0.52163(11) 0.28536(10) 0.0185(3) Uani 1 1 d . . . . .
H10A H 0.380231 0.551573 0.313621 0.028 Uiso 1 1 calc GR . . . .
H10B H 0.433480 0.528216 0.217204 0.028 Uiso 1 1 calc GR . . . .
H10C H 0.505670 0.556296 0.308426 0.028 Uiso 1 1 calc GR . . . .
C11 C 0.37847(11) 0.24954(10) 0.68887(9) 0.0152(3) Uani 1 1 d . . . . .
C12 C 0.46482(11) 0.19740(11) 0.66470(10) 0.0158(3) Uani 1 1 d . . . . .
C13 C 0.56751(11) 0.17879(12) 0.52054(11) 0.0202(3) Uani 1 1 d . . . . .
H13A H 0.550878 0.108714 0.505148 0.030 Uiso 1 1 calc GR . . . .
H13B H 0.633894 0.181839 0.558546 0.030 Uiso 1 1 calc GR . . . .
H13C H 0.574552 0.216994 0.462742 0.030 Uiso 1 1 calc GR . . . .
C14 C 0.24788(11) 0.36681(11) 0.60664(10) 0.0178(3) Uani 1 1 d . . . . .
H14A H 0.185388 0.323857 0.608262 0.027 Uiso 1 1 calc GR . . . .
H14B H 0.244819 0.405681 0.548475 0.027 Uiso 1 1 calc GR . . . .
H14C H 0.249875 0.412712 0.660155 0.027 Uiso 1 1 calc GR . . . .
C15 C 0.32247(13) 0.25025(12) 0.77751(10) 0.0234(3) Uani 1 1 d . . . . .
H15A H 0.300252 0.318866 0.791256 0.035 Uiso 1 1 calc GR . . . .
H15B H 0.369895 0.225702 0.828679 0.035 Uiso 1 1 calc GR . . . .
H15C H 0.260380 0.206668 0.770958 0.035 Uiso 1 1 calc GR . . . .
C16 C 0.52857(13) 0.12008(12) 0.71698(11) 0.0247(3) Uani 1 1 d . . . . .
H16A H 0.514601 0.054045 0.688876 0.037 Uiso 1 1 calc GR . . . .
H16B H 0.509449 0.119214 0.782362 0.037 Uiso 1 1 calc GR . . . .
H16C H 0.603633 0.136059 0.714134 0.037 Uiso 1 1 calc GR . . . .
S1 S 0.21351(3) 0.61737(3) 0.44262(2) 0.01629(9) Uani 1 1 d . . . . .
O1 O 0.22111(10) 0.51197(8) 0.41973(8) 0.0269(3) Uani 1 1 d . . . . .
O2 O 0.25108(9) 0.64225(9) 0.53636(7) 0.0240(2) Uani 1 1 d . . . . .
O3 O 0.24885(8) 0.68359(8) 0.37092(7) 0.0214(2) Uani 1 1 d . . . . .
C17 C 0.07111(12) 0.64087(12) 0.44168(11) 0.0233(3) Uani 1 1 d . . . . .
F1 F 0.02942(8) 0.60106(9) 0.51635(8) 0.0402(3) Uani 1 1 d . . . . .
F2 F 0.02181(8) 0.60123(9) 0.36612(7) 0.0390(3) Uani 1 1 d . . . . .
F3 F 0.04982(8) 0.73827(8) 0.44170(9) 0.0401(3) Uani 1 1 d . . . . .
S2 S 0.25166(3) 0.03902(3) 0.59820(2) 0.01600(9) Uani 1 1 d . . . . .
O4 O 0.25887(9) -0.00548(8) 0.68998(7) 0.0251(2) Uani 1 1 d . . . . .
O5 O 0.34793(9) 0.03715(8) 0.54889(8) 0.0243(2) Uani 1 1 d . . . . .
O6 O 0.19443(9) 0.13244(8) 0.59162(8) 0.0241(2) Uani 1 1 d . . . . .
C18 C 0.16652(12) -0.04734(11) 0.53023(10) 0.0188(3) Uani 1 1 d . . . . .
F4 F 0.21000(7) -0.13832(7) 0.52760(6) 0.0244(2) Uani 1 1 d . . . . .
F5 F 0.07283(7) -0.05697(7) 0.56715(7) 0.0289(2) Uani 1 1 d . . . . .
F6 F 0.15047(8) -0.01593(8) 0.44222(6) 0.0340(2) Uani 1 1 d . . . . .

loop_
_atom_site_aniso_label
_atom_site_aniso_U_11
_atom_site_aniso_U_22
_atom_site_aniso_U_33
_atom_site_aniso_U_23
_atom_site_aniso_U_13
_atom_site_aniso_U_12
N1 0.0124(5) 0.0123(6) 0.0103(5) -0.0024(4) 0.0018(4) -0.0006(4)
N2 0.0133(6) 0.0134(6) 0.0151(6) -0.0015(5) 0.0000(4) -0.0007(5)
N3 0.0147(6) 0.0112(6) 0.0116(5) -0.0001(4) 0.0016(4) -0.0007(4)
C1 0.0141(6) 0.0137(7) 0.0130(6) -0.0027(5) 0.0004(5) -0.0032(5)
C2 0.0133(6) 0.0128(6) 0.0120(6) -0.0019(5) 0.0022(5) 0.0012(5)
C3 0.0123(6) 0.0104(6) 0.0124(6) -0.0014(5) 0.0007(5) -0.0020(5)
C4 0.0197(7) 0.0146(7) 0.0110(6) -0.0006(5) -0.0010(5) -0.0044(6)
C5 0.0217(7) 0.0164(7) 0.0109(6) -0.0010(5) -0.0002(5) -0.0056(6)
C6 0.0210(7) 0.0172(7) 0.0076(6) -0.0016(5) 0.0024(5) -0.0044(6)
C7 0.0282(8) 0.0148(7) 0.0164(7) -0.0032(6) 0.0002(6) -0.0041(6)
C8 0.0193(7) 0.0201(7) 0.0170(7) 0.0019(6) -0.0018(6) -0.0074(6)
C9 0.0237(8) 0.0233(8) 0.0175(7) -0.0050(6) 0.0088(6) -0.0041(6)
C10 0.0263(8) 0.0172(7) 0.0120(6) 0.0018(5) 0.0014(6) -0.0062(6)
C11 0.0205(7) 0.0125(7) 0.0125(6) 0.0015(5) -0.0006(5) -0.0031(6)
C12 0.0192(7) 0.0137(7) 0.0142(7) 0.0000(5) -0.0023(5) -0.0035(6)
C13 0.0157(7) 0.0211(8) 0.0241(8) -0.0036(6) 0.0039(6) 0.0041(6)
C14 0.0183(7) 0.0169(7) 0.0185(7) 0.0005(6) 0.0039(6) 0.0049(6)
C15 0.0337(9) 0.0221(8) 0.0150(7) 0.0012(6) 0.0067(6) -0.0013(7)
C16 0.0279(8) 0.0212(8) 0.0241(8) 0.0032(6) -0.0072(6) 0.0041(7)
S1 0.01993(18) 0.01465(18) 0.01430(17) 0.00174(13) 0.00094(13) 0.00390(14)
O1 0.0408(7) 0.0157(6) 0.0249(6) 0.0005(4) 0.0083(5) 0.0052(5)
O2 0.0257(6) 0.0302(6) 0.0159(5) -0.0006(5) -0.0016(4) 0.0089(5)
O3 0.0245(6) 0.0207(6) 0.0190(5) 0.0050(4) 0.0013(4) -0.0010(4)
C17 0.0210(8) 0.0217(8) 0.0272(8) -0.0026(6) 0.0011(6) -0.0027(6)
F1 0.0347(6) 0.0494(7) 0.0380(6) -0.0007(5) 0.0168(5) -0.0079(5)
F2 0.0272(5) 0.0526(7) 0.0363(6) -0.0117(5) -0.0071(4) -0.0081(5)
F3 0.0230(5) 0.0254(5) 0.0709(8) -0.0036(5) -0.0056(5) 0.0081(4)
S2 0.02079(19) 0.01298(17) 0.01448(17) -0.00071(13) 0.00323(13) -0.00248(13)
O4 0.0356(6) 0.0224(6) 0.0171(5) 0.0021(4) -0.0016(5) -0.0030(5)
O5 0.0222(6) 0.0223(6) 0.0290(6) -0.0059(5) 0.0079(5) -0.0067(5)
O6 0.0336(6) 0.0142(5) 0.0252(6) 0.0006(4) 0.0083(5) 0.0013(5)
C18 0.0183(7) 0.0202(7) 0.0180(7) -0.0001(6) 0.0024(6) -0.0002(6)
F4 0.0245(5) 0.0169(4) 0.0323(5) -0.0085(4) 0.0055(4) -0.0023(4)
F5 0.0167(4) 0.0317(5) 0.0389(6) -0.0050(4) 0.0062(4) -0.0025(4)
F6 0.0403(6) 0.0430(6) 0.0177(5) 0.0007(4) -0.0066(4) -0.0031(5)

loop_
_atom_type_symbol
_atom_type_description
_atom_type_scat_dispersion_real
_atom_type_scat_dispersion_imag
_atom_type_scat_source
C C 0.0033 0.0016 'International Tables Vol C Tables 4.2.6.8 and 6.1.1.4'
H H 0.0000 0.0000 'International Tables Vol C Tables 4.2.6.8 and 6.1.1.4'
F F 0.0171 0.0103 'International Tables Vol C Tables 4.2.6.8 and 6.1.1.4'
N N 0.0061 0.0033 'International Tables Vol C Tables 4.2.6.8 and 6.1.1.4'
O O 0.0106 0.0060 'International Tables Vol C Tables 4.2.6.8 and 6.1.1.4'
S S 0.1246 0.1234 'International Tables Vol C Tables 4.2.6.8 and 6.1.1.4'

loop_
_geom_angle_atom_site_label_1
_geom_angle_atom_site_label_2
_geom_angle_atom_site_label_3
_geom_angle
_geom_angle_site_symmetry_1
_geom_angle_site_symmetry_3
_geom_angle_publ_flag
C1 N1 C6 122.00(11) . . ?
C2 N1 C1 125.01(11) . . ?
C2 N1 C6 112.65(11) . . ?
C3 N2 C12 108.73(12) . . ?
C3 N2 C13 127.42(12) . . ?
C12 N2 C13 123.76(12) . . ?
C3 N3 C11 108.60(11) . . ?
C3 N3 C14 126.95(12) . . ?
C11 N3 C14 124.37(12) . . ?
N1 C1 C1 109.58(14) . 3_666 ?
N1 C1 H1A 109.8 . . ?
N1 C1 H1B 109.8 . . ?
C1 C1 H1A 109.8 3_666 . ?
C1 C1 H1B 109.8 3_666 . ?
H1A C1 H1B 108.2 . . ?
N1 C2 C3 121.03(12) . . ?
N1 C2 C4 113.56(12) . . ?
C3 C2 C4 125.04(12) . . ?
N2 C3 C2 123.68(12) . . ?
N3 C3 N2 108.42(12) . . ?
N3 C3 C2 127.88(12) . . ?
C2 C4 C5 100.84(11) . . ?
C2 C4 C7 108.98(12) . . ?
C2 C4 C8 112.21(11) . . ?
C7 C4 C5 113.85(12) . . ?
C8 C4 C5 112.88(12) . . ?
C8 C4 C7 107.98(12) . . ?
C4 C5 H5A 110.3 . . ?
C4 C5 H5B 110.3 . . ?
H5A C5 H5B 108.5 . . ?
C6 C5 C4 107.30(11) . . ?
C6 C5 H5A 110.3 . . ?
C6 C5 H5B 110.3 . . ?
N1 C6 C5 100.12(10) . . ?
C9 C6 N1 106.48(11) . . ?
C9 C6 C5 114.44(12) . . ?
C10 C6 N1 111.29(11) . . ?
C10 C6 C5 113.41(12) . . ?
C10 C6 C9 110.43(12) . . ?
C4 C7 H7A 109.5 . . ?
C4 C7 H7B 109.5 . . ?
C4 C7 H7C 109.5 . . ?
H7A C7 H7B 109.5 . . ?
H7A C7 H7C 109.5 . . ?
H7B C7 H7C 109.5 . . ?
C4 C8 H8A 109.5 . . ?
C4 C8 H8B 109.5 . . ?
C4 C8 H8C 109.5 . . ?
H8A C8 H8B 109.5 . . ?
H8A C8 H8C 109.5 . . ?
H8B C8 H8C 109.5 . . ?
C6 C9 H9A 109.5 . . ?
C6 C9 H9B 109.5 . . ?
C6 C9 H9C 109.5 . . ?
H9A C9 H9B 109.5 . . ?
H9A C9 H9C 109.5 . . ?
H9B C9 H9C 109.5 . . ?
C6 C10 H10A 109.5 . . ?
C6 C10 H10B 109.5 . . ?
C6 C10 H10C 109.5 . . ?
H10A C10 H10B 109.5 . . ?
H10A C10 H10C 109.5 . . ?
H10B C10 H10C 109.5 . . ?
N3 C11 C15 122.29(13) . . ?
C12 C11 N3 107.13(12) . . ?
C12 C11 C15 130.52(13) . . ?
N2 C12 C16 122.07(13) . . ?
C11 C12 N2 107.10(12) . . ?
C11 C12 C16 130.62(14) . . ?
N2 C13 H13A 109.5 . . ?
N2 C13 H13B 109.5 . . ?
N2 C13 H13C 109.5 . . ?
H13A C13 H13B 109.5 . . ?
H13A C13 H13C 109.5 . . ?
H13B C13 H13C 109.5 . . ?
N3 C14 H14A 109.5 . . ?
N3 C14 H14B 109.5 . . ?
N3 C14 H14C 109.5 . . ?
H14A C14 H14B 109.5 . . ?
H14A C14 H14C 109.5 . . ?
H14B C14 H14C 109.5 . . ?
C11 C15 H15A 109.5 . . ?
C11 C15 H15B 109.5 . . ?
C11 C15 H15C 109.5 . . ?
H15A C15 H15B 109.5 . . ?
H15A C15 H15C 109.5 . . ?
H15B C15 H15C 109.5 . . ?
C12 C16 H16A 109.5 . . ?
C12 C16 H16B 109.5 . . ?
C12 C16 H16C 109.5 . . ?
H16A C16 H16B 109.5 . . ?
H16A C16 H16C 109.5 . . ?
H16B C16 H16C 109.5 . . ?
O1 S1 C17 103.98(7) . . ?
O2 S1 O1 114.35(7) . . ?
O2 S1 O3 114.99(7) . . ?
O2 S1 C17 104.20(7) . . ?
O3 S1 O1 113.91(7) . . ?
O3 S1 C17 103.54(7) . . ?
F1 C17 S1 111.15(11) . . ?
F1 C17 F2 107.80(13) . . ?
F2 C17 S1 111.06(11) . . ?
F3 C17 S1 111.59(11) . . ?
F3 C17 F1 107.49(14) . . ?
F3 C17 F2 107.55(14) . . ?
O4 S2 O5 115.12(7) . . ?
O4 S2 O6 114.99(7) . . ?
O4 S2 C18 103.55(7) . . ?
O5 S2 C18 102.80(7) . . ?
O6 S2 O5 114.82(7) . . ?
O6 S2 C18 103.13(7) . . ?
F4 C18 S2 110.72(10) . . ?
F4 C18 F5 107.66(12) . . ?
F4 C18 F6 107.54(12) . . ?
F5 C18 S2 111.42(10) . . ?
F6 C18 S2 111.27(11) . . ?
F6 C18 F5 108.07(12) . . ?

loop_
_geom_bond_atom_site_label_1
_geom_bond_atom_site_label_2
_geom_bond_distance
_geom_bond_site_symmetry_2
_geom_bond_publ_flag
N1 C1 1.4773(17) . ?
N1 C2 1.2887(18) . ?
N1 C6 1.5330(17) . ?
N2 C3 1.3400(18) . ?
N2 C12 1.3800(18) . ?
N2 C13 1.4685(18) . ?
N3 C3 1.3379(18) . ?
N3 C11 1.3837(18) . ?
N3 C14 1.4706(18) . ?
C1 C1 1.534(3) 3_666 ?
C1 H1A 0.9900 . ?
C1 H1B 0.9900 . ?
C2 C3 1.4852(18) . ?
C2 C4 1.5089(19) . ?
C4 C5 1.5497(19) . ?
C4 C7 1.549(2) . ?
C4 C8 1.537(2) . ?
C5 H5A 0.9900 . ?
C5 H5B 0.9900 . ?
C5 C6 1.5358(19) . ?
C6 C9 1.528(2) . ?
C6 C10 1.522(2) . ?
C7 H7A 0.9800 . ?
C7 H7B 0.9800 . ?
C7 H7C 0.9800 . ?
C8 H8A 0.9800 . ?
C8 H8B 0.9800 . ?
C8 H8C 0.9800 . ?
C9 H9A 0.9800 . ?
C9 H9B 0.9800 . ?
C9 H9C 0.9800 . ?
C10 H10A 0.9800 . ?
C10 H10B 0.9800 . ?
C10 H10C 0.9800 . ?
C11 C12 1.359(2) . ?
C11 C15 1.488(2) . ?
C12 C16 1.488(2) . ?
C13 H13A 0.9800 . ?
C13 H13B 0.9800 . ?
C13 H13C 0.9800 . ?
C14 H14A 0.9800 . ?
C14 H14B 0.9800 . ?
C14 H14C 0.9800 . ?
C15 H15A 0.9800 . ?
C15 H15B 0.9800 . ?
C15 H15C 0.9800 . ?
C16 H16A 0.9800 . ?
C16 H16B 0.9800 . ?
C16 H16C 0.9800 . ?
S1 O1 1.4467(11) . ?
S1 O2 1.4397(11) . ?
S1 O3 1.4436(11) . ?
S1 C17 1.8351(16) . ?
C17 F1 1.3289(19) . ?
C17 F2 1.3306(19) . ?
C17 F3 1.3260(19) . ?
S2 O4 1.4408(11) . ?
S2 O5 1.4445(11) . ?
S2 O6 1.4422(11) . ?
S2 C18 1.8249(15) . ?
C18 F4 1.3337(18) . ?
C18 F5 1.3339(17) . ?
C18 F6 1.3337(17) . ?

loop_
_geom_hbond_atom_site_label_D
_geom_hbond_atom_site_label_H
_geom_hbond_atom_site_label_A
_geom_hbond_distance_DH
_geom_hbond_distance_HA
_geom_hbond_distance_DA
_geom_hbond_angle_DHA
_geom_hbond_site_symmetry_A
_geom_hbond_publ_flag
C1 H1A O2 0.99 2.60 3.1010(17) 111.3 3_666 yes
C5 H5A O3 0.99 2.56 3.3550(17) 137.0 2_545 yes
C9 H9B O6 0.98 2.56 3.2974(18) 131.8 4_665 yes
C10 H10A O3 0.98 2.59 3.5301(19) 161.2 . yes
C10 H10B F6 0.98 2.54 3.4403(17) 153.1 2 yes
C13 H13A O5 0.98 2.48 3.2462(18) 135.1 3_656 yes
C13 H13B O3 0.98 2.51 3.2920(19) 136.7 3_666 yes
C13 H13B F4 0.98 2.46 2.9935(17) 113.8 3_656 yes
C14 H14A O6 0.98 2.57 3.2012(19) 122.6 . yes
C14 H14B O1 0.98 2.33 3.3059(18) 172.2 . yes
C14 H14C O4 0.98 2.42 3.3790(18) 167.5 2_556 yes
C15 H15A O4 0.98 2.48 3.454(2) 174.6 2_556 yes
